data_2236272
loop_
_publ_author_name
'Tahir, M. Nawaz'
'Khan, Abdul Haleem'
'Tariq, Muhammad Ilyas'
'Hussain, Ishtiaq'
'Shafiq, Muhammad'

_publ_section_title
;
 4-Bromo-2-{(<i>E</i>)-[(3,4-dimethylphenyl)imino]methyl}phenol
;
_journal_coeditor_code HB6936
_journal_issue 9
_journal_name_full 'Acta Crystallographica Section E'
_journal_page_first o2730
_journal_paper_doi 10.1107/S1600536812035635
_journal_volume 68
_journal_year 2012
_chemical_formula_iupac 'C15 H14 Br N O'
_chemical_formula_moiety 'C15 H14 Br N O'
_chemical_formula_sum 'C15 H14 Br N O'
_chemical_formula_weight 304.18
_chemical_name_systematic
;
4-Bromo-2-{(<i>E</i>)-[(3,4-dimethylphenyl)imino]methyl}phenol
;
_space_group_IT_number 14
_symmetry_cell_setting monoclinic
_symmetry_space_group_name_Hall '-P 2yn'
_symmetry_space_group_name_H-M 'P 1 21/n 1'
_atom_sites_solution_hydrogens geom
_atom_sites_solution_primary direct
_atom_sites_solution_secondary difmap
_audit_creation_method SHELXL-97
_cell_angle_alpha 90
_cell_angle_beta 101.576(4)
_cell_angle_gamma 90
_cell_formula_units_Z 4
_cell_length_a 12.2633(10)
_cell_length_b 7.4805(6)
_cell_length_c 14.5767(11)
_cell_measurement_reflns_used 1931
_cell_measurement_temperature 296(2)
_cell_measurement_theta_max 26.00
_cell_measurement_theta_min 1.98
_cell_volume 1310.00(18)
_computing_cell_refinement 'SAINT (Bruker, 2007)'
_computing_data_collection 'APEX2 (Bruker, 2007)'
_computing_data_reduction 'SAINT (Bruker, 2007)'
_computing_molecular_graphics 'ORTEP-3 for Windows (Farrugia, 1997) and PLATON (Spek, 2009)'
_computing_publication_material
;
WinGX (Farrugia, 1999) and PLATON (Spek, 2009)
;
_computing_structure_refinement 'SHELXL97 (Sheldrick, 2008)'
_computing_structure_solution 'SHELXS97 (Sheldrick, 2008)'
_diffrn_ambient_temperature 296(2)
_diffrn_detector_area_resol_mean 8.00
_diffrn_measured_fraction_theta_full 0.992
_diffrn_measured_fraction_theta_max 0.992
_diffrn_measurement_device_type 'Bruker Kappa APEXII CCD'
_diffrn_measurement_method \w
_diffrn_radiation_monochromator graphite
_diffrn_radiation_source 'fine-focus sealed tube'
_diffrn_radiation_type MoK\a
_diffrn_radiation_wavelength 0.71073
_diffrn_reflns_av_R_equivalents 0.0257
_diffrn_reflns_av_sigmaI/netI 0.0278
_diffrn_reflns_limit_h_max 15
_diffrn_reflns_limit_h_min -10
_diffrn_reflns_limit_k_max 8
_diffrn_reflns_limit_k_min -9
_diffrn_reflns_limit_l_max 17
_diffrn_reflns_limit_l_min -17
_diffrn_reflns_number 9488
_diffrn_reflns_theta_full 26.00
_diffrn_reflns_theta_max 26.00
_diffrn_reflns_theta_min 1.98
_diffrn_standards_number 0
_exptl_absorpt_coefficient_mu 3.125
_exptl_absorpt_correction_T_max 0.546
_exptl_absorpt_correction_T_min 0.454
_exptl_absorpt_correction_type multi-scan
_exptl_absorpt_process_details '(SADABS; Bruker, 2005)'
_exptl_crystal_colour yellow
_exptl_crystal_density_diffrn 1.542
_exptl_crystal_density_method 'not measured'
_exptl_crystal_description prism
_exptl_crystal_F_000 616
_exptl_crystal_size_max 0.30
_exptl_crystal_size_mid 0.25
_exptl_crystal_size_min 0.22
_refine_diff_density_max 0.298
_refine_diff_density_min -0.338
_refine_ls_goodness_of_fit_ref 1.044
_refine_ls_hydrogen_treatment constr
_refine_ls_matrix_type full
_refine_ls_number_parameters 166
_refine_ls_number_reflns 2545
_refine_ls_number_restraints 0
_refine_ls_restrained_S_all 1.044
_refine_ls_R_factor_all 0.0471
_refine_ls_R_factor_gt 0.0283
_refine_ls_shift/su_max 0.001
_refine_ls_shift/su_mean 0.000
_refine_ls_structure_factor_coef Fsqd
_refine_ls_weighting_details 'calc w=1/[\s^2^(Fo^2^)+(0.0371P)^2^+0.1325P] where P=(Fo^2^+2Fc^2^)/3'
_refine_ls_weighting_scheme calc
_refine_ls_wR_factor_gt 0.0666
_refine_ls_wR_factor_ref 0.0731
_reflns_number_gt 1931
_reflns_number_total 2545
_reflns_threshold_expression I>2\s(I)
_cod_data_source_file hb6936.cif
_cod_data_source_block I
_cod_original_sg_symbol_H-M 'P 21/n'
_cod_database_code 2236272
_cod_database_fobs_code 2236272

loop_
_symmetry_equiv_pos_site_id
_symmetry_equiv_pos_as_xyz
1 x,y,z
2 1/2-x,1/2+y,1/2-z
3 -x,-y,-z
4 1/2+x,1/2-y,1/2+z

loop_
_atom_site_aniso_label
_atom_site_aniso_U_11
_atom_site_aniso_U_22
_atom_site_aniso_U_33
_atom_site_aniso_U_12
_atom_site_aniso_U_13
_atom_site_aniso_U_23
Br1 0.0679(2) 0.0809(2) 0.0349(2) -0.00600(10) 0.01140(10) 0.00380(10)
O1 0.0642(11) 0.0893(14) 0.0442(9) -0.0253(10) 0.0179(8) 0.0017(9)
N1 0.0464(10) 0.0475(11) 0.0355(10) -0.0011(8) 0.0073(8) -0.0028(8)
C1 0.0431(12) 0.0358(11) 0.0349(11) 0.0024(9) 0.0094(9) -0.0005(9)
C2 0.0409(12) 0.0401(13) 0.0407(12) -0.0035(9) 0.0105(10) -0.0015(9)
C3 0.0461(12) 0.0359(12) 0.0359(11) 0.0004(10) 0.0135(9) 0.0012(9)
C4 0.0468(12) 0.0348(12) 0.0411(12) 0.0005(10) 0.0059(10) 0.0003(10)
C5 0.0379(12) 0.0455(14) 0.0498(14) -0.0034(10) 0.0080(10) 0.0022(10)
C6 0.0436(13) 0.0494(13) 0.0413(12) -0.0001(10) 0.0160(10) 0.0036(10)
C7 0.0664(16) 0.0653(17) 0.0388(13) -0.0078(12) 0.0173(12) 0.0006(10)
C8 0.0621(15) 0.0662(18) 0.0460(14) -0.0063(13) 0.0005(12) -0.0015(12)
C9 0.0439(12) 0.0426(13) 0.0371(12) -0.0022(10) 0.0091(9) -0.0008(9)
C10 0.0435(12) 0.0362(12) 0.0352(12) 0.0007(9) 0.0074(9) 0.0001(9)
C11 0.0487(13) 0.0442(13) 0.0420(12) -0.0054(11) 0.0146(10) 0.0032(10)
C12 0.0444(13) 0.0498(15) 0.0529(14) -0.0121(10) 0.0063(11) -0.0003(11)
C13 0.0487(13) 0.0445(13) 0.0414(12) -0.0010(11) -0.0006(10) -0.0014(10)
C14 0.0460(13) 0.0399(12) 0.0365(12) 0.0045(10) 0.0089(10) -0.0001(9)
C15 0.0414(12) 0.0416(13) 0.0391(12) -0.0006(9) 0.0091(10) 0.0009(9)

loop_
_atom_site_type_symbol
_atom_site_label
_atom_site_fract_x
_atom_site_fract_y
_atom_site_fract_z
_atom_site_U_iso_or_equiv
_atom_site_thermal_displace_type
_atom_site_occupancy
_atom_site_disorder_group
Br Br1 0.18394(2) 0.52508(4) 0.05809(2) 0.06110(10) Uani 1.000 -16
O O1 0.04873(13) 0.3558(3) 0.42252(10) 0.0649(7) Uani 1.000 -16
N N1 0.23707(15) 0.4902(2) 0.50899(13) 0.0433(6) Uani 1.000 -16
C C1 0.30890(17) 0.5327(3) 0.59525(15) 0.0377(7) Uani 1.000 -16
C C2 0.26822(18) 0.4991(3) 0.67585(15) 0.0402(7) Uani 1.000 -16
C C3 0.32937(18) 0.5327(3) 0.76461(15) 0.0386(7) Uani 1.000 -16
C C4 0.43689(17) 0.6028(3) 0.77377(14) 0.0413(7) Uani 1.000 -16
C C5 0.47658(17) 0.6376(3) 0.69271(14) 0.0445(8) Uani 1.000 -16
C C6 0.41546(16) 0.6041(3) 0.60481(15) 0.0437(7) Uani 1.000 -16
C C7 0.2812(2) 0.4915(3) 0.85007(17) 0.0559(9) Uani 1.000 -16
C C8 0.50899(19) 0.6368(3) 0.86868(15) 0.0595(9) Uani 1.000 -16
C C9 0.26191(19) 0.5199(3) 0.42938(15) 0.0411(7) Uani 1.000 -16
C C10 0.18689(18) 0.4725(3) 0.34246(15) 0.0384(7) Uani 1.000 -16
C C11 0.08370(17) 0.3910(3) 0.34249(15) 0.0442(7) Uani 1.000 -16
C C12 0.01435(18) 0.3464(3) 0.25816(16) 0.0495(8) Uani 1.000 -16
C C13 0.04434(18) 0.3849(3) 0.17425(15) 0.0462(7) Uani 1.000 -16
C C14 0.14496(18) 0.4672(3) 0.17412(15) 0.0407(7) Uani 1.000 -16
C C15 0.21649(18) 0.5098(3) 0.25677(15) 0.0406(7) Uani 1.000 -16
H H1 0.09704 0.38542 0.46739 0.0974 Uiso 1.000 -16
H H2 0.19695 0.45203 0.66987 0.0483 Uiso 1.000 -16
H H5 0.54756 0.68561 0.69831 0.0534 Uiso 1.000 -16
H H6 0.44489 0.62870 0.55214 0.0524 Uiso 1.000 -16
H H7A 0.32881 0.40851 0.88946 0.0838 Uiso 1.000 -16
H H7B 0.20851 0.44010 0.83078 0.0838 Uiso 1.000 -16
H H7C 0.27580 0.59987 0.88418 0.0838 Uiso 1.000 -16
H H8A 0.47412 0.72447 0.90136 0.0893 Uiso 1.000 -16
H H8B 0.58039 0.68003 0.86120 0.0893 Uiso 1.000 -16
H H8C 0.51838 0.52756 0.90395 0.0893 Uiso 1.000 -16
H H9 0.32978 0.57328 0.42700 0.0493 Uiso 1.000 -16
H H12 -0.05316 0.28997 0.25835 0.0594 Uiso 1.000 -16
H H13 -0.00291 0.35554 0.11803 0.0554 Uiso 1.000 -16
H H15 0.28458 0.56350 0.25552 0.0487 Uiso 1.000 -16

loop_
_atom_type_symbol
_atom_type_description
_atom_type_scat_dispersion_real
_atom_type_scat_dispersion_imag
_atom_type_scat_source
C C 0.0033 0.0016 'International Tables Vol C Tables 4.2.6.8 and 6.1.1.4'
H H 0.0000 0.0000 'International Tables Vol C Tables 4.2.6.8 and 6.1.1.4'
N N 0.0061 0.0033 'International Tables Vol C Tables 4.2.6.8 and 6.1.1.4'
O O 0.0106 0.0060 'International Tables Vol C Tables 4.2.6.8 and 6.1.1.4'
Br Br -0.2901 2.4595 'International Tables Vol C Tables 4.2.6.8 and 6.1.1.4'

loop_
_geom_angle_atom_site_label_1
_geom_angle_atom_site_label_2
_geom_angle_atom_site_label_3
_geom_angle
_geom_angle_publ_flag
C11 O1 H1 109.00 no
C1 N1 C9 123.19(19) no
N1 C1 C6 125.30(19) no
C2 C1 C6 118.3(2) no
N1 C1 C2 116.41(19) no
C1 C2 C3 122.7(2) no
C2 C3 C7 120.4(2) no
C4 C3 C7 120.89(19) no
C2 C3 C4 118.8(2) no
C3 C4 C8 121.25(19) no
C5 C4 C8 120.53(19) no
C3 C4 C5 118.22(19) no
C4 C5 C6 122.8(2) no
C1 C6 C5 119.3(2) no
N1 C9 C10 121.7(2) no
C9 C10 C11 121.2(2) no
C9 C10 C15 119.9(2) no
C11 C10 C15 118.9(2) no
O1 C11 C10 121.90(19) no
O1 C11 C12 118.36(19) no
C10 C11 C12 119.7(2) no
C11 C12 C13 120.8(2) no
C12 C13 C14 119.6(2) no
Br1 C14 C13 119.24(16) no
C13 C14 C15 121.0(2) no
Br1 C14 C15 119.77(17) no
C10 C15 C14 120.1(2) no
C1 C2 H2 119.00 no
C3 C2 H2 119.00 no
C4 C5 H5 119.00 no
C6 C5 H5 119.00 no
C1 C6 H6 120.00 no
C5 C6 H6 120.00 no
C3 C7 H7A 109.00 no
C3 C7 H7B 109.00 no
C3 C7 H7C 109.00 no
H7A C7 H7B 110.00 no
H7A C7 H7C 109.00 no
H7B C7 H7C 109.00 no
C4 C8 H8A 109.00 no
C4 C8 H8B 109.00 no
C4 C8 H8C 109.00 no
H8A C8 H8B 109.00 no
H8A C8 H8C 109.00 no
H8B C8 H8C 109.00 no
N1 C9 H9 119.00 no
C10 C9 H9 119.00 no
C11 C12 H12 120.00 no
C13 C12 H12 120.00 no
C12 C13 H13 120.00 no
C14 C13 H13 120.00 no
C10 C15 H15 120.00 no
C14 C15 H15 120.00 no

loop_
_geom_bond_atom_site_label_1
_geom_bond_atom_site_label_2
_geom_bond_distance
_geom_bond_publ_flag
Br1 C14 1.898(2) no
O1 C11 1.347(3) no
O1 H1 0.8200 no
N1 C1 1.419(3) no
N1 C9 1.277(3) no
C1 C6 1.393(3) no
C1 C2 1.388(3) no
C2 C3 1.382(3) no
C3 C4 1.400(3) no
C3 C7 1.514(3) no
C4 C8 1.507(3) no
C4 C5 1.390(3) no
C5 C6 1.372(3) no
C9 C10 1.452(3) no
C10 C15 1.397(3) no
C10 C11 1.405(3) no
C11 C12 1.388(3) no
C12 C13 1.377(3) no
C13 C14 1.379(3) no
C14 C15 1.378(3) no
C2 H2 0.9300 no
C5 H5 0.9300 no
C6 H6 0.9300 no
C7 H7A 0.9600 no
C7 H7B 0.9600 no
C7 H7C 0.9600 no
C8 H8A 0.9600 no
C8 H8B 0.9600 no
C8 H8C 0.9600 no
C9 H9 0.9300 no
C12 H12 0.9300 no
C13 H13 0.9300 no
C15 H15 0.9300 no

loop_
_geom_hbond_atom_site_label_D
_geom_hbond_atom_site_label_H
_geom_hbond_atom_site_label_A
_geom_hbond_site_symmetry_A
_geom_hbond_distance_DH
_geom_hbond_distance_HA
_geom_hbond_distance_DA
_geom_hbond_angle_DHA
_geom_hbond_publ_flag
O1 H1 N1 . 0.82 1.87 2.601(2) 147 yes
C7 H7B Cg1 2_546 0.96 2.95 3.668(3) 133 yes
C12 H12 Cg1 4_454 0.93 2.96 3.612(2) 128 yes

loop_
_geom_torsion_atom_site_label_1
_geom_torsion_atom_site_label_2
_geom_torsion_atom_site_label_3
_geom_torsion_atom_site_label_4
_geom_torsion
_geom_torsion_publ_flag
C9 N1 C1 C2 177.4(2) no
C9 N1 C1 C6 -2.7(3) no
C1 N1 C9 C10 179.2(2) no
N1 C1 C2 C3 179.5(2) no
C6 C1 C2 C3 -0.4(3) no
N1 C1 C6 C5 -179.5(2) no
C2 C1 C6 C5 0.4(3) no
C1 C2 C3 C4 -0.3(3) no
C1 C2 C3 C7 -179.3(2) no
C2 C3 C4 C5 0.8(3) no
C2 C3 C4 C8 -178.0(2) no
C7 C3 C4 C5 179.9(2) no
C7 C3 C4 C8 1.0(3) no
C3 C4 C5 C6 -0.8(3) no
C8 C4 C5 C6 178.1(2) no
C4 C5 C6 C1 0.2(4) no
N1 C9 C10 C11 -0.3(3) no
N1 C9 C10 C15 179.0(2) no
C9 C10 C11 O1 1.1(3) no
C9 C10 C11 C12 -179.6(2) no
C15 C10 C11 O1 -178.2(2) no
C15 C10 C11 C12 1.1(3) no
C9 C10 C15 C14 -179.2(2) no
C11 C10 C15 C14 0.2(3) no
O1 C11 C12 C13 177.8(2) no
C10 C11 C12 C13 -1.5(3) no
C11 C12 C13 C14 0.6(3) no
C12 C13 C14 Br1 -178.45(17) no
C12 C13 C14 C15 0.7(3) no
Br1 C14 C15 C10 178.07(17) no
C13 C14 C15 C10 -1.1(3) no

loop_
_cod_related_entry_id
_cod_related_entry_database
_cod_related_entry_code
1 ChemSpider 12521236
